data_4510290
loop_
_publ_author_name
'W\"ohlert, Susanne'
'Run\<cevski, Tom\<ce'
'Dinnebier, Robert E.'
'Ebbinghaus, Stefan G.'
'N\"ather, Christian'

_publ_section_title
;
 Synthesis, Structures, Polymorphism, and Magnetic Properties of
 Transition Metal Thiocyanato Coordination Compounds
;
_journal_issue 4
_journal_name_full 'Crystal Growth &amp; Design'
_journal_page_first 1902
_journal_paper_doi 10.1021/cg500037d
_journal_volume 14
_journal_year 2014
_chemical_formula_sum 'C16 H18 N4 Ni S2'
_chemical_formula_weight 389.17
_chemical_name_systematic
; 
 ? 
;
_space_group_IT_number 9
_symmetry_cell_setting monoclinic
_symmetry_space_group_name_Hall 'C -2yc'
_symmetry_space_group_name_H-M 'C 1 c 1'
_atom_sites_solution_hydrogens geom
_atom_sites_solution_primary direct
_atom_sites_solution_secondary difmap
_audit_creation_method SHELXL-97
_cell_angle_alpha 90.00
_cell_angle_beta 115.200(8)
_cell_angle_gamma 90.00
_cell_formula_units_Z 8
_cell_length_a 11.1707(8)
_cell_length_b 39.5124(19)
_cell_length_c 9.1330(7)
_cell_measurement_temperature 200(2)
_cell_volume 3647.5(5)
_computing_cell_refinement 'STOE IPDS-1 program package'
_computing_data_collection 'STOE IPDS-1 program package'
_computing_data_reduction 'STOE IPDS-1 program package'
_computing_structure_refinement 'SHELXL-97 (Sheldrick, 1997)'
_computing_structure_solution 'SHELXS-97 (Sheldrick, 1990)'
_diffrn_ambient_temperature 200(2)
_diffrn_measured_fraction_theta_full 0.982
_diffrn_measured_fraction_theta_max 0.982
_diffrn_measurement_device_type 'STOE IPDS-1'
_diffrn_measurement_method 'Phi scans'
_diffrn_radiation_monochromator graphite
_diffrn_radiation_source 'fine-focus sealed tube'
_diffrn_radiation_type MoK\a
_diffrn_radiation_wavelength 0.71073
_diffrn_reflns_av_R_equivalents 0.0391
_diffrn_reflns_av_sigmaI/netI 0.0374
_diffrn_reflns_limit_h_max 14
_diffrn_reflns_limit_h_min -14
_diffrn_reflns_limit_k_max 50
_diffrn_reflns_limit_k_min -47
_diffrn_reflns_limit_l_max 12
_diffrn_reflns_limit_l_min -12
_diffrn_reflns_number 20354
_diffrn_reflns_theta_full 28.02
_diffrn_reflns_theta_max 28.02
_diffrn_reflns_theta_min 2.46
_diffrn_standards_decay_% 0
_diffrn_standards_interval_time 0
_diffrn_standards_number 0
_exptl_absorpt_coefficient_mu 1.296
_exptl_absorpt_correction_T_max 0.8779
_exptl_absorpt_correction_T_min 0.7714
_exptl_absorpt_correction_type numerical
_exptl_absorpt_process_details 'X-Shape (STOE)'
_exptl_crystal_colour 'light green'
_exptl_crystal_density_diffrn 1.417
_exptl_crystal_density_method 'not measured'
_exptl_crystal_description block
_exptl_crystal_F_000 1616
_exptl_crystal_size_max 0.13
_exptl_crystal_size_mid 0.10
_exptl_crystal_size_min 0.07
_refine_diff_density_max 0.538
_refine_diff_density_min -0.720
_refine_diff_density_rms 0.074
_refine_ls_abs_structure_details 'Flack H D (1983), Acta Cryst. A39, 876-881'
_refine_ls_abs_structure_Flack 0.00(10)
_refine_ls_extinction_coef 0.0015(3)
_refine_ls_extinction_expression Fc^*^=kFc[1+0.001xFc^2^\l^3^/sin(2\q)]^-1/4^
_refine_ls_extinction_method SHELXL
_refine_ls_goodness_of_fit_ref 1.037
_refine_ls_hydrogen_treatment constr
_refine_ls_matrix_type full
_refine_ls_number_parameters 415
_refine_ls_number_reflns 8521
_refine_ls_number_restraints 4
_refine_ls_restrained_S_all 1.038
_refine_ls_R_factor_all 0.0477
_refine_ls_R_factor_gt 0.0383
_refine_ls_shift/su_max 0.002
_refine_ls_shift/su_mean 0.000
_refine_ls_structure_factor_coef Fsqd
_refine_ls_weighting_details 'calc w=1/[\s^2^(Fo^2^)+(0.0553P)^2^+4.7701P] where P=(Fo^2^+2Fc^2^)/3'
_refine_ls_weighting_scheme calc
_refine_ls_wR_factor_gt 0.1002
_refine_ls_wR_factor_ref 0.1043
_reflns_number_gt 7390
_reflns_number_total 8521
_reflns_threshold_expression >2sigma(I)
_cod_data_source_file Compound_3-Ni_II_RM209A.CIF
_cod_data_source_block Compound_3-Ni/II_(RM209A)
_cod_original_cell_volume 3647.5(4)
_cod_original_sg_symbol_H-M 'C c'
_cod_database_code 4510290

loop_
_symmetry_equiv_pos_as_xyz
'x, y, z'
'x, -y, z+1/2'
'x+1/2, y+1/2, z'
'x+1/2, -y+1/2, z+1/2'

loop_
_atom_site_label
_atom_site_type_symbol
_atom_site_fract_x
_atom_site_fract_y
_atom_site_fract_z
_atom_site_U_iso_or_equiv
_atom_site_adp_type
_atom_site_occupancy
_atom_site_symmetry_multiplicity
_atom_site_calc_flag
_atom_site_refinement_flags
_atom_site_disorder_assembly
_atom_site_disorder_group
Ni1 Ni 0.55761(5) 0.627945(15) 0.81070(6) 0.01829(12) Uani 1 1 d . . .
Ni2 Ni 1.06570(6) 0.623125(16) 0.82975(7) 0.01955(12) Uani 1 1 d . . .
N1 N 0.7294(4) 0.65452(10) 0.8771(5) 0.0230(8) Uani 1 1 d . . .
C1 C 0.8434(4) 0.65875(11) 0.9255(5) 0.0185(8) Uani 1 1 d . . .
S1 S 1.00234(10) 0.66461(3) 0.99704(14) 0.0260(2) Uani 1 1 d . . .
N2 N 0.8861(4) 0.59988(11) 0.7435(5) 0.0246(8) Uani 1 1 d . . .
C2 C 0.7788(5) 0.59296(12) 0.7087(5) 0.0221(9) Uani 1 1 d . . .
S2 S 0.62197(10) 0.58302(3) 0.66240(13) 0.0254(2) Uani 1 1 d . . .
N3 N 0.2424(4) 0.64772(10) 0.9150(5) 0.0257(8) Uani 1 1 d . . .
C3 C 0.3465(4) 0.65845(11) 0.9340(5) 0.0185(8) Uani 1 1 d . . .
S3 S 0.48974(10) 0.67309(3) 0.95891(13) 0.0245(2) Uani 1 1 d . . .
N4 N 0.3868(4) 0.60119(10) 0.7440(5) 0.0217(7) Uani 1 1 d . . .
C4 C 0.2823(5) 0.59223(12) 0.7121(5) 0.0207(9) Uani 1 1 d . . .
S4 S 0.12725(11) 0.58000(3) 0.66509(15) 0.0313(3) Uani 1 1 d . . .
N10 N 0.6459(3) 0.59907(9) 1.0280(4) 0.0195(7) Uani 1 1 d . . .
C10 C 0.7698(4) 0.58878(10) 1.0879(5) 0.0265(8) Uani 1 1 d . . .
H10 H 0.8235 0.5958 1.0362 0.032 Uiso 1 1 calc R . .
C11 C 0.8255(4) 0.56805(11) 1.2236(5) 0.0302(8) Uani 1 1 d . . .
H11 H 0.9155 0.5614 1.2630 0.036 Uiso 1 1 calc R . .
C12 C 0.7492(5) 0.55711(12) 1.3016(5) 0.0307(10) Uani 1 1 d . . .
C13 C 0.6202(4) 0.56933(11) 1.2414(5) 0.0317(8) Uani 1 1 d . . .
H13 H 0.5655 0.5637 1.2939 0.038 Uiso 1 1 calc R . .
C14 C 0.5715(4) 0.58977(10) 1.1046(5) 0.0285(8) Uani 1 1 d . . .
H14 H 0.4826 0.5975 1.0638 0.034 Uiso 1 1 calc R . .
C15 C 0.8011(5) 0.53221(12) 1.4393(5) 0.0329(10) Uani 1 1 d . . .
H15A H 0.8960 0.5368 1.5069 0.040 Uiso 1 1 calc R . .
H15B H 0.7530 0.5352 1.5078 0.040 Uiso 1 1 calc R . .
C16 C 0.7852(8) 0.49674(14) 1.3799(8) 0.0689(18) Uani 1 1 d . . .
H16A H 0.8211 0.4812 1.4723 0.103 Uiso 1 1 calc R . .
H16B H 0.8330 0.4937 1.3123 0.103 Uiso 1 1 calc R . .
H16C H 0.6911 0.4919 1.3158 0.103 Uiso 1 1 calc R . .
N20 N 0.4691(4) 0.65627(10) 0.5925(5) 0.0281(8) Uani 1 1 d . . .
C20 C 0.3398(4) 0.66567(10) 0.5316(5) 0.0260(8) Uani 1 1 d . . .
H20 H 0.2873 0.6579 0.5836 0.031 Uiso 1 1 calc R . .
C21 C 0.2820(4) 0.68614(11) 0.3969(5) 0.0286(8) Uani 1 1 d . . .
H21 H 0.1913 0.6921 0.3575 0.034 Uiso 1 1 calc R . .
C22 C 0.3571(5) 0.69789(11) 0.3194(5) 0.0263(9) Uani 1 1 d . . .
C23 C 0.4872(4) 0.68772(11) 0.3807(5) 0.0320(9) Uani 1 1 d . . .
H23 H 0.5413 0.6950 0.3298 0.038 Uiso 1 1 calc R . .
C24 C 0.5400(4) 0.66705(11) 0.5159(5) 0.0297(8) Uani 1 1 d . . .
H24 H 0.6300 0.6603 0.5552 0.036 Uiso 1 1 calc R . .
C25 C 0.2977(5) 0.72222(12) 0.1777(6) 0.0347(10) Uani 1 1 d . . .
H25A H 0.3549 0.7229 0.1196 0.042 Uiso 1 1 calc R . .
H25B H 0.2098 0.7137 0.1014 0.042 Uiso 1 1 calc R . .
C26 C 0.2825(8) 0.75771(15) 0.2297(8) 0.0624(17) Uani 1 1 d . . .
H26A H 0.2448 0.7724 0.1343 0.094 Uiso 1 1 calc R . .
H26B H 0.3694 0.7664 0.3042 0.094 Uiso 1 1 calc R . .
H26C H 0.2236 0.7573 0.2842 0.094 Uiso 1 1 calc R . .
N30 N 1.1424(3) 0.59008(9) 1.0296(5) 0.0219(7) Uani 1 1 d . . .
C30 C 1.2310(4) 0.60006(11) 1.1762(5) 0.0315(9) Uani 1 1 d . . .
H30 H 1.2592 0.6230 1.1892 0.038 Uiso 1 1 calc R . .
C31 C 1.2836(5) 0.57903(13) 1.3093(5) 0.0408(11) Uani 1 1 d . . .
H31 H 1.3490 0.5873 1.4089 0.049 Uiso 1 1 calc R . .
C32 C 1.2408(6) 0.54575(14) 1.2976(6) 0.0401(12) Uani 1 1 d . . .
C33 C 1.1453(5) 0.53532(12) 1.1468(6) 0.0424(11) Uani 1 1 d . . .
H33 H 1.1120 0.5128 1.1326 0.051 Uiso 1 1 calc R . .
C34 C 1.0991(4) 0.55781(11) 1.0177(5) 0.0346(9) Uani 1 1 d . . .
H34 H 1.0341 0.5502 0.9164 0.042 Uiso 1 1 calc R . .
C35 C 1.2973(8) 0.52195(19) 1.4397(8) 0.0628(18) Uani 1 1 d . . .
H35A H 1.3370 0.5353 1.5407 0.075 Uiso 1 1 calc R . .
H35B H 1.2247 0.5082 1.4440 0.075 Uiso 1 1 calc R . .
C36 C 1.3993(9) 0.49898(19) 1.4310(9) 0.086(3) Uani 1 1 d . . .
H36A H 1.4327 0.4841 1.5257 0.129 Uiso 1 1 calc R . .
H36B H 1.4724 0.5124 1.4293 0.129 Uiso 1 1 calc R . .
H36C H 1.3600 0.4853 1.3322 0.129 Uiso 1 1 calc R . .
N40 N 0.9936(5) 0.65640(11) 0.6302(5) 0.0340(10) Uani 1 1 d . A .
C40 C 0.9054(5) 0.64704(13) 0.4828(5) 0.0408(11) Uani 1 1 d . . .
H40 H 0.8768 0.6241 0.4677 0.049 Uiso 1 1 calc R . .
C41 C 0.8535(7) 0.66844(17) 0.3518(6) 0.0649(17) Uani 1 1 d . A .
H41 H 0.7922 0.6600 0.2499 0.078 Uiso 1 1 calc R . .
C42 C 0.8892(9) 0.7011(2) 0.3673(8) 0.069(2) Uani 1 1 d D . .
C43 C 0.9824(7) 0.71189(14) 0.5208(7) 0.0590(16) Uani 1 1 d . A .
H43 H 1.0122 0.7347 0.5371 0.071 Uiso 1 1 calc R . .
C44 C 1.0300(5) 0.68912(12) 0.6472(6) 0.0397(10) Uani 1 1 d . . .
H44 H 1.0911 0.6969 0.7506 0.048 Uiso 1 1 calc R A .
C45 C 0.8098(12) 0.7253(3) 0.2244(14) 0.052(3) Uiso 0.50 1 d PD A 1
H45A H 0.7509 0.7124 0.1274 0.062 Uiso 0.50 1 calc PR A 1
H45B H 0.7559 0.7413 0.2542 0.062 Uiso 0.50 1 calc PR A 1
C46 C 0.9186(12) 0.7439(4) 0.1943(16) 0.067(3) Uiso 0.50 1 d PD A 1
H46A H 0.8777 0.7602 0.1060 0.101 Uiso 0.50 1 calc PR A 1
H46B H 0.9704 0.7275 0.1649 0.101 Uiso 0.50 1 calc PR A 1
H46C H 0.9769 0.7559 0.2929 0.101 Uiso 0.50 1 calc PR A 1
C45' C 0.8749(16) 0.7281(4) 0.2309(18) 0.073(4) Uiso 0.50 1 d PD A 2
H45C H 0.9545 0.7426 0.2651 0.087 Uiso 0.50 1 calc PR A 2
H45D H 0.8595 0.7169 0.1275 0.087 Uiso 0.50 1 calc PR A 2
C46' C 0.7591(15) 0.7476(4) 0.217(2) 0.078(4) Uiso 0.50 1 d PD A 2
H46D H 0.7408 0.7653 0.1348 0.118 Uiso 0.50 1 calc PR A 2
H46E H 0.7765 0.7580 0.3212 0.118 Uiso 0.50 1 calc PR A 2
H46F H 0.6824 0.7325 0.1844 0.118 Uiso 0.50 1 calc PR A 2

loop_
_atom_site_aniso_label
_atom_site_aniso_U_11
_atom_site_aniso_U_22
_atom_site_aniso_U_33
_atom_site_aniso_U_23
_atom_site_aniso_U_13
_atom_site_aniso_U_12
Ni1 0.0123(2) 0.0212(2) 0.0220(3) 0.00029(19) 0.00797(19) -0.00146(19)
Ni2 0.0120(2) 0.0230(2) 0.0232(3) -0.00370(18) 0.00707(19) -0.00207(18)
N1 0.0178(17) 0.0199(17) 0.0318(18) -0.0006(13) 0.0111(13) 0.0001(12)
C1 0.020(2) 0.0174(19) 0.0266(19) 0.0005(15) 0.0177(17) 0.0062(15)
S1 0.0123(4) 0.0323(6) 0.0326(6) -0.0137(4) 0.0087(4) -0.0043(4)
N2 0.0128(16) 0.032(2) 0.0310(17) -0.0103(15) 0.0111(13) -0.0078(13)
C2 0.025(2) 0.019(2) 0.0168(17) -0.0031(15) 0.0045(16) -0.0045(16)
S2 0.0147(4) 0.0283(5) 0.0328(5) -0.0092(4) 0.0098(4) -0.0055(4)
N3 0.0204(18) 0.0270(19) 0.0317(19) -0.0067(15) 0.0131(15) -0.0021(14)
C3 0.018(2) 0.0187(19) 0.0254(19) -0.0009(15) 0.0157(17) 0.0066(15)
S3 0.0164(5) 0.0268(5) 0.0338(5) -0.0077(4) 0.0141(4) -0.0055(4)
N4 0.0136(16) 0.0255(18) 0.0287(17) -0.0049(13) 0.0116(13) -0.0053(13)
C4 0.024(2) 0.020(2) 0.0169(17) -0.0034(15) 0.0069(16) -0.0043(16)
S4 0.0170(5) 0.0362(6) 0.0424(6) -0.0170(5) 0.0144(4) -0.0101(4)
N10 0.0103(13) 0.0255(17) 0.0252(16) 0.0019(13) 0.0099(12) -0.0028(12)
C10 0.0198(17) 0.029(2) 0.0310(18) 0.0006(15) 0.0109(14) 0.0012(14)
C11 0.0263(19) 0.031(2) 0.0267(18) 0.0013(16) 0.0050(15) 0.0026(15)
C12 0.043(3) 0.021(2) 0.0211(18) -0.0018(15) 0.0065(17) -0.0013(17)
C13 0.036(2) 0.032(2) 0.0288(19) 0.0016(16) 0.0153(17) -0.0010(16)
C14 0.0221(18) 0.032(2) 0.0349(19) 0.0057(16) 0.0152(15) 0.0011(14)
C15 0.038(2) 0.033(2) 0.0224(18) 0.0082(16) 0.0077(16) 0.0056(17)
C16 0.098(5) 0.033(3) 0.056(3) 0.007(2) 0.014(3) 0.008(3)
N20 0.032(2) 0.0273(19) 0.0225(17) 0.0020(14) 0.0090(15) 0.0007(15)
C20 0.0191(16) 0.031(2) 0.0276(18) -0.0002(15) 0.0099(14) 0.0015(14)
C21 0.0201(17) 0.032(2) 0.0276(18) -0.0009(15) 0.0039(14) 0.0037(15)
C22 0.028(2) 0.022(2) 0.0239(18) -0.0056(15) 0.0066(16) -0.0028(15)
C23 0.028(2) 0.040(2) 0.0308(19) 0.0046(17) 0.0155(16) -0.0049(16)
C24 0.0239(19) 0.040(2) 0.0297(18) 0.0052(16) 0.0156(15) 0.0010(15)
C25 0.040(2) 0.028(2) 0.029(2) 0.0030(17) 0.0077(17) -0.0043(18)
C26 0.100(5) 0.034(3) 0.058(3) 0.008(2) 0.037(3) 0.016(3)
N30 0.0116(14) 0.0250(18) 0.0307(17) -0.0004(14) 0.0104(13) 0.0015(12)
C30 0.031(2) 0.031(2) 0.0281(19) -0.0018(16) 0.0078(16) -0.0012(16)
C31 0.047(3) 0.039(3) 0.028(2) 0.0020(18) 0.0079(19) 0.003(2)
C32 0.056(3) 0.033(3) 0.035(2) 0.0110(19) 0.023(2) 0.009(2)
C33 0.053(3) 0.031(2) 0.052(3) 0.006(2) 0.031(2) 0.0017(19)
C34 0.038(2) 0.029(2) 0.039(2) 0.0017(17) 0.0175(18) -0.0061(16)
C35 0.075(4) 0.068(4) 0.051(3) 0.033(3) 0.032(3) 0.024(3)
C36 0.117(6) 0.052(4) 0.061(4) 0.021(3) 0.012(4) 0.034(4)
N40 0.037(2) 0.031(2) 0.0244(18) -0.0017(15) 0.0046(16) 0.0004(16)
C40 0.044(3) 0.042(3) 0.028(2) -0.0028(18) 0.0073(18) 0.003(2)
C41 0.088(5) 0.060(4) 0.029(2) 0.001(2) 0.008(3) 0.014(3)
C42 0.097(6) 0.064(4) 0.036(3) 0.012(3) 0.017(3) 0.029(4)
C43 0.087(5) 0.034(3) 0.047(3) 0.006(2) 0.020(3) 0.006(3)
C44 0.053(3) 0.030(2) 0.033(2) 0.0015(17) 0.0156(19) 0.0029(19)

loop_
_atom_type_symbol
_atom_type_description
_atom_type_scat_dispersion_real
_atom_type_scat_dispersion_imag
_atom_type_scat_source
C C 0.0033 0.0016 'International Tables Vol C Tables 4.2.6.8 and 6.1.1.4'
H H 0.0000 0.0000 'International Tables Vol C Tables 4.2.6.8 and 6.1.1.4'
N N 0.0061 0.0033 'International Tables Vol C Tables 4.2.6.8 and 6.1.1.4'
S S 0.1246 0.1234 'International Tables Vol C Tables 4.2.6.8 and 6.1.1.4'
Ni Ni 0.3393 1.1124 'International Tables Vol C Tables 4.2.6.8 and 6.1.1.4'

loop_
_geom_angle_atom_site_label_1
_geom_angle_atom_site_label_2
_geom_angle_atom_site_label_3
_geom_angle
_geom_angle_site_symmetry_1
_geom_angle_site_symmetry_3
N4 Ni1 N1 179.6(2) . .
N4 Ni1 N20 89.46(17) . .
N1 Ni1 N20 90.62(16) . .
N4 Ni1 N10 90.20(15) . .
N1 Ni1 N10 89.72(15) . .
N20 Ni1 N10 179.40(19) . .
N4 Ni1 S2 85.33(12) . .
N1 Ni1 S2 94.30(12) . .
N20 Ni1 S2 89.56(12) . .
N10 Ni1 S2 89.92(11) . .
N4 Ni1 S3 94.00(12) . .
N1 Ni1 S3 86.36(12) . .
N20 Ni1 S3 90.27(12) . .
N10 Ni1 S3 90.25(11) . .
S2 Ni1 S3 179.31(6) . .
N3 Ni2 N2 178.3(2) 1_655 .
N3 Ni2 N30 89.66(16) 1_655 .
N2 Ni2 N30 91.49(16) . .
N3 Ni2 N40 89.10(17) 1_655 .
N2 Ni2 N40 89.77(18) . .
N30 Ni2 N40 178.6(2) . .
N3 Ni2 S1 86.26(12) 1_655 .
N2 Ni2 S1 92.46(12) . .
N30 Ni2 S1 89.64(11) . .
N40 Ni2 S1 90.91(13) . .
N3 Ni2 S4 94.80(12) 1_655 1_655
N2 Ni2 S4 86.51(12) . 1_655
N30 Ni2 S4 89.10(11) . 1_655
N40 Ni2 S4 90.38(13) . 1_655
S1 Ni2 S4 178.35(6) . 1_655
C1 N1 Ni1 157.2(4) . .
N1 C1 S1 178.7(4) . .
C1 S1 Ni2 101.69(16) . .
C2 N2 Ni2 165.1(4) . .
N2 C2 S2 178.5(5) . .
C2 S2 Ni1 102.00(17) . .
C3 N3 Ni2 164.5(4) . 1_455
N3 C3 S3 179.5(5) . .
C3 S3 Ni1 100.09(16) . .
C4 N4 Ni1 166.3(4) . .
N4 C4 S4 178.6(5) . .
C4 S4 Ni2 99.54(16) . 1_455
C10 N10 C14 118.2(4) . .
C10 N10 Ni1 122.6(3) . .
C14 N10 Ni1 119.2(3) . .
N10 C10 C11 122.9(4) . .
C12 C11 C10 120.0(4) . .
C11 C12 C13 116.5(4) . .
C11 C12 C15 121.9(5) . .
C13 C12 C15 121.5(5) . .
C14 C13 C12 120.0(4) . .
N10 C14 C13 122.3(4) . .
C16 C15 C12 111.6(4) . .
C24 N20 C20 117.7(4) . .
C24 N20 Ni1 121.2(3) . .
C20 N20 Ni1 121.1(3) . .
N20 C20 C21 122.4(4) . .
C20 C21 C22 119.7(4) . .
C23 C22 C21 117.2(4) . .
C23 C22 C25 122.3(4) . .
C21 C22 C25 120.4(4) . .
C22 C23 C24 120.7(4) . .
N20 C24 C23 122.3(4) . .
C26 C25 C22 112.7(4) . .
C30 N30 C34 116.4(4) . .
C30 N30 Ni2 122.5(3) . .
C34 N30 Ni2 121.0(3) . .
N30 C30 C31 124.0(4) . .
C30 C31 C32 119.9(5) . .
C31 C32 C33 116.7(4) . .
C31 C32 C35 121.4(6) . .
C33 C32 C35 121.9(5) . .
C34 C33 C32 120.0(5) . .
N30 C34 C33 123.0(4) . .
C36 C35 C32 112.7(6) . .
C40 N40 C44 116.0(4) . .
C40 N40 Ni2 122.9(4) . .
C44 N40 Ni2 120.9(3) . .
N40 C40 C41 124.2(5) . .
C42 C41 C40 120.2(6) . .
C41 C42 C43 117.2(5) . .
C41 C42 C45 117.7(8) . .
C43 C42 C45 124.4(8) . .
C41 C42 C45' 129.4(8) . .
C43 C42 C45' 111.1(9) . .
C45 C42 C45' 26.1(6) . .
C44 C43 C42 119.6(6) . .
N40 C44 C43 122.7(5) . .
C46 C45 C42 103.4(10) . .
C46' C45' C42 102.3(11) . .

loop_
_geom_bond_atom_site_label_1
_geom_bond_atom_site_label_2
_geom_bond_distance
_geom_bond_site_symmetry_2
Ni1 N4 2.034(4) .
Ni1 N1 2.040(4) .
Ni1 N20 2.127(4) .
Ni1 N10 2.132(4) .
Ni1 S2 2.5163(13) .
Ni1 S3 2.5422(13) .
Ni2 N3 2.034(4) 1_655
Ni2 N2 2.035(4) .
Ni2 N30 2.107(4) .
Ni2 N40 2.109(4) .
Ni2 S1 2.5383(13) .
Ni2 S4 2.5531(15) 1_655
N1 C1 1.169(6) .
C1 S1 1.626(5) .
N2 C2 1.134(6) .
C2 S2 1.665(5) .
N3 C3 1.179(6) .
N3 Ni2 2.034(4) 1_455
C3 S3 1.624(5) .
N4 C4 1.133(6) .
C4 S4 1.669(5) .
S4 Ni2 2.5531(15) 1_455
N10 C10 1.317(5) .
N10 C14 1.345(5) .
C10 C11 1.392(5) .
C11 C12 1.391(7) .
C12 C13 1.392(7) .
C12 C15 1.504(6) .
C13 C14 1.389(5) .
C15 C16 1.486(8) .
N20 C24 1.331(6) .
N20 C20 1.360(6) .
C20 C21 1.381(5) .
C21 C22 1.387(6) .
C22 C23 1.377(6) .
C22 C25 1.519(6) .
C23 C24 1.385(5) .
C25 C26 1.513(8) .
N30 C30 1.341(6) .
N30 C34 1.352(6) .
C30 C31 1.381(6) .
C31 C32 1.388(7) .
C32 C33 1.397(8) .
C32 C35 1.506(7) .
C33 C34 1.389(6) .
C35 C36 1.485(10) .
N40 C40 1.338(6) .
N40 C44 1.344(7) .
C40 C41 1.376(7) .
C41 C42 1.340(10) .
C42 C43 1.410(10) .
C42 C45 1.554(12) .
C42 C45' 1.596(14) .
C43 C44 1.379(7) .
C45 C46 1.543(15) .
C45' C46' 1.464(16) .
